data_7700527
loop_
_publ_author_name
'Li, Zhenyu'
'Liu, Caiping'
'Wu, Jie'
'Lin, Zian'
'Xu, Li'

_publ_section_title
;
 [(\h<sup>3</sup>-Bi<sub>3</sub>)<sub>2</sub>(IrCO)<sub>6</sub>(\m<sub>4</sub>-Bi)<sub>3</sub>]<sup>3-</sup>:
 a new archetype of a 15-vertex deltahedral hybrid from
 Bi<sub>x</sub><sup>x-</sup>-coordination aggregation of cationic
 [IrCO]<sup>+</sup> units.
;
_journal_issue 32
_journal_name_full 'Dalton transactions (Cambridge, England : 2003)'
_journal_page_first 12013
_journal_page_last 12017
_journal_paper_doi 10.1039/c9dt02559f
_journal_volume 48
_journal_year 2019
_chemical_formula_sum 'C60 H108 Bi9 Ir6 K3 N6 O24'
_chemical_formula_weight 4448.84
_chemical_properties_physical Air-sensitive,Moisture-sensitive
_space_group_crystal_system trigonal
_space_group_IT_number 167
_space_group_name_Hall '-R 3 2"c'
_space_group_name_H-M_alt 'R -3 c :H'
_symmetry_space_group_name_Hall '-R 3 2"c'
_symmetry_space_group_name_H-M 'R -3 c :H'
_atom_sites_solution_hydrogens geom
_audit_creation_method SHELXL-2016/6
_audit_update_record
;
2018-11-21 deposited with the CCDC.    2019-07-11 downloaded from the CCDC.
;
_cell_angle_alpha 90
_cell_angle_beta 90
_cell_angle_gamma 120
_cell_formula_units_Z 6
_cell_length_a 18.5590(9)
_cell_length_b 18.5590(9)
_cell_length_c 52.256(3)
_cell_measurement_reflns_used 9969
_cell_measurement_temperature 100(2)
_cell_measurement_theta_max 25.42
_cell_measurement_theta_min 2.34
_cell_volume 15587.5(14)
_computing_cell_refinement 'Bruker SAINT'
_computing_data_collection 'Bruker APEX2'
_computing_data_reduction 'Bruker SAINT'
_computing_structure_refinement 'SHELXL-2016/6 (Sheldrick, 2016)'
_computing_structure_solution 'SHELXS-97 (Sheldrick 2008)'
_diffrn_ambient_temperature 100(2)
_diffrn_measured_fraction_theta_full 0.998
_diffrn_measured_fraction_theta_max 0.995
_diffrn_measurement_device_type 'Bruker APEX-II CCD'
_diffrn_measurement_method '\f and \w scans'
_diffrn_radiation_type MoK\a
_diffrn_radiation_wavelength 0.71073
_diffrn_reflns_av_R_equivalents 0.0438
_diffrn_reflns_av_unetI/netI 0.0316
_diffrn_reflns_Laue_measured_fraction_full 0.998
_diffrn_reflns_Laue_measured_fraction_max 0.995
_diffrn_reflns_limit_h_max 22
_diffrn_reflns_limit_h_min -19
_diffrn_reflns_limit_k_max 19
_diffrn_reflns_limit_k_min -22
_diffrn_reflns_limit_l_max 62
_diffrn_reflns_limit_l_min -59
_diffrn_reflns_number 23236
_diffrn_reflns_point_group_measured_fraction_full 0.998
_diffrn_reflns_point_group_measured_fraction_max 0.995
_diffrn_reflns_theta_full 25.242
_diffrn_reflns_theta_max 25.446
_diffrn_reflns_theta_min 2.976
_exptl_absorpt_coefficient_mu 23.003
_exptl_absorpt_correction_T_max 0.0439
_exptl_absorpt_correction_T_min 0.0166
_exptl_absorpt_correction_type multi-scan
_exptl_crystal_colour Black
_exptl_crystal_density_diffrn 2.844
_exptl_crystal_description Needle
_exptl_crystal_F_000 11808
_exptl_crystal_size_max 0.22
_exptl_crystal_size_mid 0.15
_exptl_crystal_size_min 0.1
_refine_diff_density_max 2.348
_refine_diff_density_min -3.395
_refine_diff_density_rms 0.293
_refine_ls_extinction_coef 0.000021(5)
_refine_ls_extinction_expression Fc^*^=kFc[1+0.001xFc^2^\l^3^/sin(2\q)]^-1/4^
_refine_ls_extinction_method 'SHELXL-2016/6 (Sheldrick 2016)'
_refine_ls_goodness_of_fit_ref 1.085
_refine_ls_hydrogen_treatment constr
_refine_ls_matrix_type full
_refine_ls_number_parameters 165
_refine_ls_number_reflns 3208
_refine_ls_number_restraints 257
_refine_ls_restrained_S_all 1.062
_refine_ls_R_factor_all 0.0533
_refine_ls_R_factor_gt 0.0493
_refine_ls_shift/su_max 0.001
_refine_ls_shift/su_mean 0.000
_refine_ls_structure_factor_coef Fsqd
_refine_ls_weighting_details 'w=1/[\s^2^(Fo^2^)+(0.0600P)^2^+1500.0000P] where P=(Fo^2^+2Fc^2^)/3'
_refine_ls_weighting_scheme calc
_refine_ls_wR_factor_gt 0.1390
_refine_ls_wR_factor_ref 0.1414
_reflns_Friedel_coverage 0.000
_reflns_number_gt 2926
_reflns_number_total 3208
_reflns_threshold_expression 'I > 2\s(I)'
_cod_data_source_file c9dt02559f2.cif
_cod_data_source_block a_sq
_cod_depositor_comments
;
The following automatic conversions were performed:

'_exptl_absorpt_correction_type' value 'Multi-scan' changed to
'multi-scan' according to
/home/data/users/saulius/crontab/automatic-downloads/rss-feeds/RSC/lib/dictionaries/cif_core.dic
dictionary named 'cif_core.dic' version 2.4.2 from 2011-04-26.

Automatic conversion script
Id: cif_fix_values 4973 2017-02-22 13:04:09Z antanas 

 Adding full bibliography for 7700527.cif.
;
_cod_original_cell_volume 15587.4(17)
_cod_database_code 7700527
_shelx_shelxl_version_number 2016/6
_shelx_space_group_comment
;
The symmetry employed for this shelxl refinement is uniquely defined
by the following loop, which should always be used as a source of
symmetry information in preference to the above space-group names.
They are only intended as comments.
;

loop_
_space_group_symop_operation_xyz
'x, y, z'
'-y, x-y, z'
'-x+y, -x, z'
'y, x, -z+1/2'
'x-y, -y, -z+1/2'
'-x, -x+y, -z+1/2'
'x+2/3, y+1/3, z+1/3'
'-y+2/3, x-y+1/3, z+1/3'
'-x+y+2/3, -x+1/3, z+1/3'
'y+2/3, x+1/3, -z+5/6'
'x-y+2/3, -y+1/3, -z+5/6'
'-x+2/3, -x+y+1/3, -z+5/6'
'x+1/3, y+2/3, z+2/3'
'-y+1/3, x-y+2/3, z+2/3'
'-x+y+1/3, -x+2/3, z+2/3'
'y+1/3, x+2/3, -z+7/6'
'x-y+1/3, -y+2/3, -z+7/6'
'-x+1/3, -x+y+2/3, -z+7/6'
'-x, -y, -z'
'y, -x+y, -z'
'x-y, x, -z'
'-y, -x, z-1/2'
'-x+y, y, z-1/2'
'x, x-y, z-1/2'
'-x+2/3, -y+1/3, -z+1/3'
'y+2/3, -x+y+1/3, -z+1/3'
'x-y+2/3, x+1/3, -z+1/3'
'-y+2/3, -x+1/3, z-1/6'
'-x+y+2/3, y+1/3, z-1/6'
'x+2/3, x-y+1/3, z-1/6'
'-x+1/3, -y+2/3, -z+2/3'
'y+1/3, -x+y+2/3, -z+2/3'
'x-y+1/3, x+2/3, -z+2/3'
'-y+1/3, -x+2/3, z+1/6'
'-x+y+1/3, y+2/3, z+1/6'
'x+1/3, x-y+2/3, z+1/6'

loop_
_atom_site_label
_atom_site_type_symbol
_atom_site_fract_x
_atom_site_fract_y
_atom_site_fract_z
_atom_site_U_iso_or_equiv
_atom_site_adp_type
_atom_site_occupancy
_atom_site_site_symmetry_order
_atom_site_calc_flag
_atom_site_refinement_flags_posn
_atom_site_refinement_flags_adp
_atom_site_refinement_flags_occupancy
_atom_site_disorder_assembly
_atom_site_disorder_group
Ir1 Ir 0.66680(3) 0.24371(3) 0.05551(2) 0.0330(2) Uani 1 1 d . . . . .
Bi2 Bi 0.52002(4) 0.18669(4) 0.083333 0.0359(2) Uani 1 2 d S T P . .
Bi1 Bi 0.57138(4) 0.23655(4) 0.01518(2) 0.0519(2) Uani 1 1 d . . . . .
O1 O 0.6631(8) 0.0805(7) 0.0489(2) 0.052(3) Uani 1 1 d . . . . .
C1 C 0.6648(9) 0.1467(11) 0.0518(3) 0.043(4) Uani 1 1 d . . . . .
K1 K 0.2931(3) -0.0403(3) 0.083333 0.0423(10) Uani 1 2 d S T P A .
O2 O 0.2823(16) 0.0668(12) 0.0481(4) 0.118(6) Uani 1 1 d D U . . .
O3 O 0.4276(10) -0.0546(12) 0.0668(3) 0.095(5) Uani 1 1 d D U . . .
O4 O 0.1708(10) -0.1871(10) 0.0572(3) 0.086(5) Uani 1 1 d D U . . .
N1 N 0.3131(11) -0.0646(10) 0.0275(3) 0.090(5) Uani 1 1 d D U . . .
C2 C 0.3309(14) 0.0123(10) 0.0163(4) 0.137(9) Uani 1 1 d D U . A 1
H2A H 0.326744 0.004389 -0.002533 0.164 Uiso 1 1 calc DR U . A 1
H2B H 0.389721 0.053188 0.020142 0.164 Uiso 1 1 calc DR U . A 1
C3 C 0.280(2) 0.051(2) 0.0235(5) 0.121(8) Uani 1 1 d D U . A 1
H3A H 0.300090 0.103813 0.013881 0.146 Uiso 1 1 calc R U . A 1
H3B H 0.221207 0.013389 0.018414 0.146 Uiso 1 1 calc R U . A 1
C6 C 0.4585(15) -0.0493(17) 0.0438(4) 0.109(8) Uani 1 1 d D U . B 1
H6A H 0.479465 -0.088652 0.041657 0.131 Uiso 1 1 calc R U . B 1
H6B H 0.503712 0.007870 0.040003 0.131 Uiso 1 1 calc R U . B 1
C7 C 0.3858(14) -0.0724(15) 0.0283(5) 0.137(9) Uani 1 1 d D U . B 1
H7A H 0.410944 -0.050401 0.011358 0.164 Uiso 1 1 calc DR U . B 1
H7B H 0.361744 -0.133390 0.026874 0.164 Uiso 1 1 calc DR U . B 1
C4 C 0.281(2) 0.1337(17) 0.0549(5) 0.117(8) Uani 1 1 d D U . C 1
H4A H 0.232288 0.132523 0.046842 0.141 Uiso 1 1 calc R U . C 1
H4B H 0.331504 0.182569 0.047998 0.141 Uiso 1 1 calc R U . C 1
C5 C 0.278(2) 0.1459(17) 0.0831(4) 0.101(7) Uani 1 1 d D U . C 1
H5A H 0.324865 0.201663 0.087177 0.121 Uiso 1 1 calc R U . C 1
H5B H 0.226224 0.148270 0.086255 0.121 Uiso 1 1 calc R U . C 1
C8 C 0.2422(12) -0.1310(12) 0.0151(4) 0.129(9) Uani 1 1 d D U . D 1
H8A H 0.261180 -0.154294 0.001363 0.155 Uiso 1 1 calc DR U . D 1
H8B H 0.208988 -0.108734 0.007093 0.155 Uiso 1 1 calc DR U . D 1
C9 C 0.1870(18) -0.2005(14) 0.0337(4) 0.100(7) Uani 1 1 d D U . D 1
H9A H 0.132604 -0.233887 0.025153 0.120 Uiso 1 1 calc R U . D 1
H9B H 0.211702 -0.236861 0.035224 0.120 Uiso 1 1 calc R U . D 1
C10 C 0.1042(16) -0.2408(14) 0.0694(2) 0.101(8) Uani 1 1 d D U . E 1
H10A H 0.100410 -0.295671 0.067741 0.121 Uiso 1 1 calc R U . E 1
H10B H 0.055892 -0.244478 0.060180 0.121 Uiso 1 1 calc R U . E 1

loop_
_atom_site_aniso_label
_atom_site_aniso_U_11
_atom_site_aniso_U_22
_atom_site_aniso_U_33
_atom_site_aniso_U_23
_atom_site_aniso_U_13
_atom_site_aniso_U_12
Ir1 0.0349(3) 0.0300(3) 0.0344(3) -0.0015(2) 0.0004(2) 0.0164(2)
Bi2 0.0298(3) 0.0298(3) 0.0463(5) 0.00093(16) -0.00093(16) 0.0136(3)
Bi1 0.0557(4) 0.0544(4) 0.0493(4) -0.0085(3) -0.0089(3) 0.0302(3)
O1 0.068(8) 0.033(6) 0.061(7) -0.005(5) -0.002(6) 0.031(6)
C1 0.035(8) 0.054(10) 0.033(8) 0.003(7) 0.005(6) 0.016(7)
K1 0.0386(18) 0.0386(18) 0.046(3) -0.0046(10) 0.0046(10) 0.017(2)
O2 0.166(14) 0.082(10) 0.102(11) 0.000(9) -0.008(11) 0.058(10)
O3 0.062(9) 0.101(11) 0.104(11) -0.025(9) 0.024(8) 0.026(8)
O4 0.078(9) 0.075(9) 0.071(8) -0.015(7) 0.012(7) 0.013(8)
N1 0.108(11) 0.072(9) 0.078(9) -0.005(8) 0.024(9) 0.037(9)
C2 0.158(14) 0.108(13) 0.102(12) -0.003(12) 0.008(12) 0.034(12)
C3 0.146(15) 0.110(13) 0.097(13) 0.010(12) 0.011(13) 0.057(12)
C6 0.107(15) 0.078(13) 0.129(16) -0.022(13) 0.027(14) 0.037(12)
C7 0.127(14) 0.123(13) 0.110(13) -0.010(12) 0.019(13) 0.025(13)
C4 0.146(17) 0.102(15) 0.133(16) 0.016(14) -0.010(15) 0.084(13)
C5 0.123(17) 0.090(14) 0.119(16) -0.015(14) -0.023(14) 0.075(13)
C8 0.128(14) 0.111(13) 0.095(12) -0.026(11) 0.024(12) 0.019(12)
C9 0.112(14) 0.075(12) 0.080(12) -0.030(10) 0.008(11) 0.021(11)
C10 0.101(16) 0.061(12) 0.096(15) -0.013(12) 0.003(13) 0.007(12)

loop_
_atom_type_symbol
_atom_type_description
_atom_type_scat_dispersion_real
_atom_type_scat_dispersion_imag
_atom_type_scat_source
C C 0.0033 0.0016 'International Tables Vol C Tables 4.2.6.8 and 6.1.1.4'
H H 0.0000 0.0000 'International Tables Vol C Tables 4.2.6.8 and 6.1.1.4'
N N 0.0061 0.0033 'International Tables Vol C Tables 4.2.6.8 and 6.1.1.4'
O O 0.0106 0.0060 'International Tables Vol C Tables 4.2.6.8 and 6.1.1.4'
K K 0.2009 0.2494 'International Tables Vol C Tables 4.2.6.8 and 6.1.1.4'
Ir Ir -1.4442 7.9887 'International Tables Vol C Tables 4.2.6.8 and 6.1.1.4'
Bi Bi -4.1077 10.2566 'International Tables Vol C Tables 4.2.6.8 and 6.1.1.4'

loop_
_geom_angle_atom_site_label_1
_geom_angle_atom_site_label_2
_geom_angle_atom_site_label_3
_geom_angle
_geom_angle_site_symmetry_1
_geom_angle_site_symmetry_3
C1 Ir1 Bi1 100.5(5) . .
C1 Ir1 Bi1 102.5(5) . 2_655
Bi1 Ir1 Bi1 69.03(3) . 2_655
C1 Ir1 Bi2 100.4(5) . 2_655
Bi1 Ir1 Bi2 148.61(3) . 2_655
Bi1 Ir1 Bi2 83.71(2) 2_655 2_655
C1 Ir1 Bi2 98.6(5) . .
Bi1 Ir1 Bi2 84.06(2) . .
Bi1 Ir1 Bi2 148.28(3) 2_655 .
Bi2 Ir1 Bi2 115.55(3) 2_655 .
C1 Ir1 Ir1 150.5(5) . 2_655
Bi1 Ir1 Ir1 92.383(19) . 2_655
Bi1 Ir1 Ir1 57.66(2) 2_655 2_655
Bi2 Ir1 Ir1 58.90(2) 2_655 2_655
Bi2 Ir1 Ir1 109.13(2) . 2_655
C1 Ir1 Ir1 148.3(5) . 3_665
Bi1 Ir1 Ir1 58.44(2) . 3_665
Bi1 Ir1 Ir1 91.906(19) 2_655 3_665
Bi2 Ir1 Ir1 109.23(2) 2_655 3_665
Bi2 Ir1 Ir1 58.78(2) . 3_665
Ir1 Ir1 Ir1 60.0 2_655 3_665
C1 Ir1 Ir1 96.2(5) . 18_654
Bi1 Ir1 Ir1 140.89(3) . 18_654
Bi1 Ir1 Ir1 140.45(3) 2_655 18_654
Bi2 Ir1 Ir1 58.60(2) 2_655 18_654
Bi2 Ir1 Ir1 58.477(19) . 18_654
Ir1 Ir1 Ir1 90.047(11) 2_655 18_654
Ir1 Ir1 Ir1 89.961(11) 3_665 18_654
Ir1 Bi2 Ir1 94.64(3) 18_654 3_665
Ir1 Bi2 Ir1 62.32(3) 18_654 16_544
Ir1 Bi2 Ir1 62.93(2) 3_665 16_544
Ir1 Bi2 Ir1 62.92(2) 18_654 .
Ir1 Bi2 Ir1 62.32(3) 3_665 .
Ir1 Bi2 Ir1 94.57(3) 16_544 .
Ir1 Bi2 Bi1 47.585(16) 18_654 16_544
Ir1 Bi2 Bi1 109.19(2) 3_665 16_544
Ir1 Bi2 Bi1 47.101(16) 16_544 16_544
Ir1 Bi2 Bi1 109.55(2) . 16_544
Ir1 Bi2 Bi1 109.19(2) 18_654 .
Ir1 Bi2 Bi1 47.584(16) 3_665 .
Ir1 Bi2 Bi1 109.56(2) 16_544 .
Ir1 Bi2 Bi1 47.101(16) . .
Bi1 Bi2 Bi1 150.45(3) 16_544 .
Ir1 Bi2 K1 132.678(16) 18_654 .
Ir1 Bi2 K1 132.678(16) 3_665 .
Ir1 Bi2 K1 132.715(16) 16_544 .
Ir1 Bi2 K1 132.715(16) . .
Bi1 Bi2 K1 104.776(16) 16_544 .
Bi1 Bi2 K1 104.775(16) . .
Ir1 Bi1 Ir1 63.90(3) . 3_665
Ir1 Bi1 Bi1 55.83(2) . 2_655
Ir1 Bi1 Bi1 87.647(18) 3_665 2_655
Ir1 Bi1 Bi1 88.055(18) . 3_665
Ir1 Bi1 Bi1 55.13(2) 3_665 3_665
Bi1 Bi1 Bi1 60.0 2_655 3_665
Ir1 Bi1 Bi2 48.842(18) . .
Ir1 Bi1 Bi2 48.713(18) 3_665 .
Bi1 Bi1 Bi2 103.048(16) 2_655 .
Bi1 Bi1 Bi2 102.461(16) 3_665 .
O1 C1 Ir1 179.0(14) . .
O3 K1 O3 132.6(8) . 16_544
O3 K1 O2 104.5(7) . .
O3 K1 O2 59.5(5) 16_544 .
O3 K1 O2 59.5(5) . 16_544
O3 K1 O2 104.5(7) 16_544 16_544
O2 K1 O2 142.6(10) . 16_544
O3 K1 O4 128.0(6) . 16_544
O3 K1 O4 94.7(5) 16_544 16_544
O2 K1 O4 119.9(7) . 16_544
O2 K1 O4 93.4(6) 16_544 16_544
O3 K1 O4 94.7(5) . .
O3 K1 O4 128.0(6) 16_544 .
O2 K1 O4 93.3(6) . .
O2 K1 O4 119.9(7) 16_544 .
O4 K1 O4 59.2(5) 16_544 .
O3 K1 N1 120.8(5) . 16_544
O3 K1 N1 59.9(5) 16_544 16_544
O2 K1 N1 119.0(5) . 16_544
O2 K1 N1 61.6(5) 16_544 16_544
O4 K1 N1 59.6(4) 16_544 16_544
O4 K1 N1 118.8(4) . 16_544
O3 K1 N1 59.9(5) . .
O3 K1 N1 120.8(5) 16_544 .
O2 K1 N1 61.6(5) . .
O2 K1 N1 119.0(5) 16_544 .
O4 K1 N1 118.8(4) 16_544 .
O4 K1 N1 59.6(4) . .
N1 K1 N1 178.5(7) 16_544 .
O3 K1 Bi2 66.3(4) . .
O3 K1 Bi2 66.3(4) 16_544 .
O2 K1 Bi2 71.3(5) . .
O2 K1 Bi2 71.3(5) 16_544 .
O4 K1 Bi2 150.4(3) 16_544 .
O4 K1 Bi2 150.4(3) . .
N1 K1 Bi2 90.8(3) 16_544 .
N1 K1 Bi2 90.8(3) . .
C4 O2 C3 118(2) . .
C4 O2 K1 122.6(16) . .
C3 O2 K1 119.8(17) . .
C5 O3 C6 108.6(19) 16_544 .
C5 O3 K1 119.5(14) 16_544 .
C6 O3 K1 131.2(16) . .
C10 O4 C9 122.1(16) . .
C10 O4 K1 119.4(10) . .
C9 O4 K1 118.4(13) . .
C2 N1 C7 111.0(12) . .
C2 N1 C8 109.3(12) . .
C7 N1 C8 115.9(12) . .
C2 N1 K1 103.5(12) . .
C7 N1 K1 100.3(12) . .
C8 N1 K1 116.0(11) . .
N1 C2 C3 119.6(18) . .
N1 C2 H2A 107.4 . .
C3 C2 H2A 107.4 . .
N1 C2 H2B 107.4 . .
C3 C2 H2B 107.4 . .
H2A C2 H2B 107.0 . .
O2 C3 C2 113(2) . .
O2 C3 H3A 109.0 . .
C2 C3 H3A 109.0 . .
O2 C3 H3B 109.0 . .
C2 C3 H3B 109.0 . .
H3A C3 H3B 107.8 . .
O3 C6 C7 100(2) . .
O3 C6 H6A 111.7 . .
C7 C6 H6A 111.7 . .
O3 C6 H6B 111.7 . .
C7 C6 H6B 111.7 . .
H6A C6 H6B 109.4 . .
N1 C7 C6 141.1(19) . .
N1 C7 H7A 101.8 . .
C6 C7 H7A 101.8 . .
N1 C7 H7B 101.8 . .
C6 C7 H7B 101.8 . .
H7A C7 H7B 104.7 . .
O2 C4 C5 116(2) . .
O2 C4 H4A 108.3 . .
C5 C4 H4A 108.3 . .
O2 C4 H4B 108.3 . .
C5 C4 H4B 108.3 . .
H4A C4 H4B 107.4 . .
O3 C5 C4 122(2) 16_544 .
O3 C5 H5A 106.8 16_544 .
C4 C5 H5A 106.8 . .
O3 C5 H5B 106.8 16_544 .
C4 C5 H5B 106.8 . .
H5A C5 H5B 106.6 . .
N1 C8 C9 112.2(16) . .
N1 C8 H8A 109.2 . .
C9 C8 H8A 109.2 . .
N1 C8 H8B 109.2 . .
C9 C8 H8B 109.2 . .
H8A C8 H8B 107.9 . .
O4 C9 C8 123.6(19) . .
O4 C9 H9A 106.4 . .
C8 C9 H9A 106.4 . .
O4 C9 H9B 106.4 . .
C8 C9 H9B 106.4 . .
H9A C9 H9B 106.5 . .
O4 C10 C10 120.9(9) . 16_544
O4 C10 H10A 107.1 . .
C10 C10 H10A 107.1 16_544 .
O4 C10 H10B 107.1 . .
C10 C10 H10B 107.1 16_544 .
H10A C10 H10B 106.8 . .

loop_
_geom_bond_atom_site_label_1
_geom_bond_atom_site_label_2
_geom_bond_distance
_geom_bond_site_symmetry_2
Ir1 C1 1.793(18) .
Ir1 Bi1 2.7127(9) .
Ir1 Bi1 2.7357(9) 2_655
Ir1 Bi2 2.7843(8) 2_655
Ir1 Bi2 2.7880(8) .
Ir1 Ir1 2.8832(9) 2_655
Ir1 Ir1 2.8833(10) 3_665
Ir1 Ir1 2.9083(11) 18_654
Bi2 Bi1 3.6830(8) 16_544
Bi2 Bi1 3.6831(8) .
Bi2 K1 4.212(5) .
Bi1 Bi1 3.0874(13) 2_655
Bi1 Bi1 3.0874(13) 3_665
O1 C1 1.22(2) .
K1 O3 2.778(16) .
K1 O3 2.778(16) 16_544
K1 O2 2.79(2) .
K1 O2 2.79(2) 16_544
K1 O4 2.872(15) 16_544
K1 O4 2.873(15) .
K1 N1 3.005(16) 16_544
K1 N1 3.005(16) .
O2 C4 1.303(16) .
O2 C3 1.313(16) .
O3 C5 1.308(16) 16_544
O3 C6 1.311(16) .
O4 C10 1.303(15) .
O4 C9 1.317(15) .
N1 C2 1.420(10) .
N1 C7 1.428(9) .
N1 C8 1.431(9) .
C2 C3 1.501(18) .
C2 H2A 0.9900 .
C2 H2B 0.9900 .
C3 H3A 0.9900 .
C3 H3B 0.9900 .
C6 C7 1.443(18) .
C6 H6A 0.9900 .
C6 H6B 0.9900 .
C7 H7A 0.9900 .
C7 H7B 0.9900 .
C4 C5 1.494(18) .
C4 H4A 0.9900 .
C4 H4B 0.9900 .
C5 H5A 0.9900 .
C5 H5B 0.9900 .
C8 C9 1.529(17) .
C8 H8A 0.9900 .
C8 H8B 0.9900 .
C9 H9A 0.9900 .
C9 H9B 0.9900 .
C10 C10 1.498(19) 16_544
C10 H10A 0.9900 .
C10 H10B 0.9900 .
